data_7154179
loop_
_publ_author_name
'Wang, Chao'
'Wu, Xinjun'
'Zhou, Li'
'Sun, Jian'

_publ_section_title
;
 L-Valine derived chiral N-sulfinamides as effective organocatalysts for
 the asymmetric hydrosilylation of N-alkyl and N-aryl protected ketimines.
;
_journal_issue 2
_journal_name_full 'Organic &amp; biomolecular chemistry'
_journal_page_first 577
_journal_page_last 582
_journal_paper_doi 10.1039/c4ob01257g
_journal_volume 13
_journal_year 2015
_chemical_absolute_configuration rm
_chemical_formula_sum 'C16 H24 F2 N2 O2 S'
_chemical_formula_weight 346.43
_chemical_name_systematic
;
 ?
;
_space_group_IT_number 4
_symmetry_cell_setting monoclinic
_symmetry_space_group_name_Hall 'P 2yb'
_symmetry_space_group_name_H-M 'P 1 21 1'
_atom_sites_solution_hydrogens geom
_atom_sites_solution_primary direct
_atom_sites_solution_secondary difmap
_audit_creation_method SHELXL-97
_cell_angle_alpha 90.00
_cell_angle_beta 94.820(2)
_cell_angle_gamma 90.00
_cell_formula_units_Z 4
_cell_length_a 9.3912(5)
_cell_length_b 10.6576(4)
_cell_length_c 18.9928(8)
_cell_measurement_reflns_used 17333,CELMIN=6.05,CELMAX=55.01
_cell_measurement_temperature 153(2)
_cell_measurement_theta_max 27.56
_cell_measurement_theta_min 3.03
_cell_volume 1894.22(15)
_computing_cell_refinement 'Rapid Auto Version 3.0 (Rigaku 2004)'
_computing_data_collection 'Rapid Auto Version 3.0 (Rigaku 2004)'
_computing_data_reduction 'Rapid Auto Version 3.0 (Rigaku 2004)'
_computing_molecular_graphics 'Siemens SHELXTL'
_computing_publication_material 'Siemens SHELXTL'
_computing_structure_refinement 'SHELXL-97 (Sheldrick, 1997)'
_computing_structure_solution 'SHELXS-97 (Sheldrick, 1990)'
_diffrn_ambient_temperature 153(2)
_diffrn_measured_fraction_theta_full 0.998
_diffrn_measured_fraction_theta_max 0.998
_diffrn_measurement_device_type 'Rigaku RAXIS-RAPID'
_diffrn_measurement_method '\w scans'
_diffrn_radiation_monochromator graphite
_diffrn_radiation_source 'Rotating Anode'
_diffrn_radiation_type MoK\a
_diffrn_radiation_wavelength 0.71073
_diffrn_reflns_av_R_equivalents 0.0176
_diffrn_reflns_av_sigmaI/netI 0.0232
_diffrn_reflns_limit_h_max 12
_diffrn_reflns_limit_h_min -12
_diffrn_reflns_limit_k_max 13
_diffrn_reflns_limit_k_min -13
_diffrn_reflns_limit_l_max 24
_diffrn_reflns_limit_l_min -22
_diffrn_reflns_number 18610
_diffrn_reflns_theta_full 27.48
_diffrn_reflns_theta_max 27.48
_diffrn_reflns_theta_min 3.03
_diffrn_standards_decay_% 0
_diffrn_standards_interval_count 0
_diffrn_standards_interval_time 0
_diffrn_standards_number 0
_exptl_absorpt_coefficient_mu 0.198
_exptl_absorpt_correction_T_max 0.9577
_exptl_absorpt_correction_T_min 0.8938
_exptl_absorpt_correction_type empirical
_exptl_absorpt_process_details
;
    Higashi, T. (1995). Program for Absorption Correction.
    Rigaku Corporation, Tokyo, Japan.
;
_exptl_crystal_colour Colorless
_exptl_crystal_density_diffrn 1.215
_exptl_crystal_density_meas 1.215
_exptl_crystal_density_method 'not measured'
_exptl_crystal_description Plate
_exptl_crystal_F_000 736
_exptl_crystal_size_max 0.58
_exptl_crystal_size_mid 0.50
_exptl_crystal_size_min 0.22
_refine_diff_density_max 0.297
_refine_diff_density_min -0.258
_refine_diff_density_rms 0.033
_refine_ls_abs_structure_details 'Flack H D (1983), Acta Cryst. A39, 876-881'
_refine_ls_abs_structure_Flack 0.02(4)
_refine_ls_extinction_coef 0.0109(11)
_refine_ls_extinction_expression Fc^*^=kFc[1+0.001xFc^2^\l^3^/sin(2\q)]^-1/4^
_refine_ls_extinction_method SHELXL
_refine_ls_goodness_of_fit_ref 0.998
_refine_ls_hydrogen_treatment mixed
_refine_ls_matrix_type full
_refine_ls_number_parameters 524
_refine_ls_number_reflns 8181
_refine_ls_number_restraints 43
_refine_ls_restrained_S_all 0.997
_refine_ls_R_factor_all 0.0326
_refine_ls_R_factor_gt 0.0304
_refine_ls_shift/su_max 0.001
_refine_ls_shift/su_mean 0.000
_refine_ls_structure_factor_coef Fsqd
_refine_ls_weighting_details 'calc w=1/[\s^2^(Fo^2^)+(0.0569P)^2^+0.1746P] where P=(Fo^2^+2Fc^2^)/3'
_refine_ls_weighting_scheme calc
_refine_ls_wR_factor_gt 0.0832
_refine_ls_wR_factor_ref 0.0854
_reflns_number_gt 7735
_reflns_number_total 8181
_reflns_threshold_expression >2sigma(I)
_cod_data_source_file c4ob01257g1.cif
_cod_data_source_block y2445
_cod_depositor_comments
;
The following automatic conversions were performed:

'_symmetry_cell_setting' value 'Monoclinic' changed to 'monoclinic'
according to
/usr/data/users/saulius/crontab/automatic-downloads/rss-feeds/RSC/lib/dictionaries/cif_core.dic
dictionary named 'cif_core.dic' version 2.4.2 from 2011-04-26.

Automatic conversion script
Id: cif_fix_values 2827 2014-09-09 07:05:25Z andrius 

 Adding full bibliography for 7154178--7154179.cif.
;
_cod_original_sg_symbol_H-M P2(1)
_cod_database_code 7154179

loop_
_symmetry_equiv_pos_as_xyz
'x, y, z'
'-x, y+1/2, -z'

loop_
_atom_site_label
_atom_site_type_symbol
_atom_site_fract_x
_atom_site_fract_y
_atom_site_fract_z
_atom_site_U_iso_or_equiv
_atom_site_adp_type
_atom_site_occupancy
_atom_site_symmetry_multiplicity
_atom_site_calc_flag
_atom_site_refinement_flags
_atom_site_disorder_assembly
_atom_site_disorder_group
S1 S 0.50909(3) 0.46742(4) 0.984265(17) 0.03373(9) Uani 1 1 d . . .
F1 F 0.31707(14) -0.12521(13) 0.74559(7) 0.0694(3) Uani 1 1 d . . .
F2 F 0.06354(14) -0.09191(12) 0.67001(6) 0.0607(3) Uani 1 1 d . . .
O1 O 0.06636(14) 0.36193(13) 0.89348(8) 0.0586(4) Uani 1 1 d . . .
O2 O 0.54794(13) 0.59569(13) 1.01235(7) 0.0495(3) Uani 1 1 d . . .
N1 N 0.21333(14) 0.19294(12) 0.90800(7) 0.0365(3) Uani 1 1 d . . .
N2 N 0.33669(11) 0.46782(13) 0.95873(6) 0.0322(2) Uani 1 1 d . . .
C1 C 0.26376(18) 0.03179(16) 0.82607(10) 0.0434(4) Uani 1 1 d . . .
H1 H 0.3534 0.0189 0.8521 0.052 Uiso 1 1 calc R . .
C2 C 0.22549(19) -0.03833(18) 0.76731(9) 0.0475(4) Uani 1 1 d . . .
C3 C 0.09674(19) -0.02115(18) 0.72883(8) 0.0458(4) Uani 1 1 d . . .
C4 C 0.00204(18) 0.06638(17) 0.74945(9) 0.0435(4) Uani 1 1 d . . .
H4 H -0.0878 0.0770 0.7232 0.052 Uiso 1 1 calc R . .
C5 C 0.03784(16) 0.13971(15) 0.80894(9) 0.0388(3) Uani 1 1 d . . .
H5 H -0.0271 0.2011 0.8233 0.047 Uiso 1 1 calc R . .
C6 C 0.16918(15) 0.12267(16) 0.84732(8) 0.0351(3) Uani 1 1 d . . .
C7 C 0.16533(15) 0.30755(15) 0.92553(9) 0.0373(3) Uani 1 1 d . . .
C8 C 0.25154(15) 0.36895(15) 0.98872(8) 0.0337(3) Uani 1 1 d . . .
H8 H 0.3190 0.3046 1.0106 0.040 Uiso 1 1 calc R . .
C9 C 0.15716(19) 0.4145(2) 1.04566(11) 0.0523(4) Uani 1 1 d . . .
H9 H 0.0913 0.4810 1.0248 0.063 Uiso 1 1 calc R . .
C10 C 0.0681(3) 0.3064(3) 1.07012(15) 0.0773(7) Uani 1 1 d . . .
H10A H 0.1307 0.2457 1.0962 0.093 Uiso 1 1 calc R . .
H10B H 0.0184 0.2653 1.0290 0.093 Uiso 1 1 calc R . .
H10C H -0.0021 0.3386 1.1010 0.093 Uiso 1 1 calc R . .
C11 C 0.2513(3) 0.4712(3) 1.10719(11) 0.0736(6) Uani 1 1 d . . .
H11A H 0.3186 0.4077 1.1270 0.088 Uiso 1 1 calc R . .
H11B H 0.1911 0.4997 1.1438 0.088 Uiso 1 1 calc R . .
H11C H 0.3045 0.5426 1.0902 0.088 Uiso 1 1 calc R . .
C12 C 0.2670(2) 0.58427(17) 0.93329(12) 0.0530(5) Uani 1 1 d . . .
H12A H 0.2227 0.5716 0.8852 0.064 Uiso 1 1 calc R . .
H12B H 0.3383 0.6514 0.9331 0.064 Uiso 1 1 calc R . .
H12C H 0.1935 0.6076 0.9645 0.064 Uiso 1 1 calc R . .
C13 C 0.59714(18) 0.4554(2) 0.90159(9) 0.0491(4) Uani 1 1 d . . .
C14 C 0.5439(3) 0.3334(2) 0.86607(11) 0.0649(6) Uani 1 1 d . . .
H14A H 0.4429 0.3424 0.8491 0.078 Uiso 1 1 calc R . .
H14B H 0.5545 0.2645 0.9003 0.078 Uiso 1 1 calc R . .
H14C H 0.6001 0.3151 0.8261 0.078 Uiso 1 1 calc R . .
C15 C 0.5710(3) 0.5694(3) 0.85550(13) 0.0736(7) Uani 1 1 d . . .
H15A H 0.6384 0.5698 0.8188 0.088 Uiso 1 1 calc R . .
H15B H 0.5845 0.6453 0.8844 0.088 Uiso 1 1 calc R . .
H15C H 0.4730 0.5672 0.8333 0.088 Uiso 1 1 calc R . .
C16 C 0.7553(2) 0.4453(3) 0.92779(16) 0.0838(8) Uani 1 1 d . . .
H16A H 0.7687 0.3756 0.9613 0.101 Uiso 1 1 calc R . .
H16B H 0.7866 0.5237 0.9512 0.101 Uiso 1 1 calc R . .
H16C H 0.8119 0.4301 0.8876 0.101 Uiso 1 1 calc R . .
S1' S 0.39593(4) 0.61787(4) 0.517469(19) 0.04002(10) Uani 1 1 d D . .
O1' O 0.30548(13) 0.70702(12) 0.29526(6) 0.0448(3) Uani 1 1 d . A .
O2' O 0.44109(15) 0.49559(14) 0.55082(7) 0.0570(3) Uani 1 1 d . B .
N2' N 0.40324(17) 0.60456(13) 0.43202(7) 0.0442(3) Uani 1 1 d . A .
F1' F 0.20227(18) 1.30047(12) 0.28646(10) 0.0768(6) Uani 0.870(4) 1 d PD A 1
F2' F -0.0438(3) 1.2111(3) 0.2175(2) 0.0683(12) Uani 0.870(4) 1 d PD A 1
N1' N 0.3461(3) 0.89006(19) 0.35664(19) 0.0387(16) Uani 0.870(4) 1 d PD A 1
H1N' H 0.4000 0.9248 0.3915 0.046 Uiso 0.870(4) 1 calc PR A 1
C1' C 0.2708(3) 1.0960(2) 0.32078(17) 0.0424(4) Uani 0.870(4) 1 d PD A 1
H1' H 0.3550 1.1280 0.3456 0.051 Uiso 0.870(4) 1 calc PR A 1
C2' C 0.1734(3) 1.1757(2) 0.2861(2) 0.0495(5) Uani 0.870(4) 1 d PD A 1
C3' C 0.0497(2) 1.1306(2) 0.25093(13) 0.0451(5) Uani 0.870(4) 1 d PD A 1
C4' C 0.0228(2) 1.0050(2) 0.24975(12) 0.0502(6) Uani 0.870(4) 1 d PD A 1
H4' H -0.0631 0.9739 0.2260 0.060 Uiso 0.870(4) 1 calc PR A 1
C5' C 0.1205(3) 0.9227(3) 0.2831(2) 0.0469(10) Uani 0.870(4) 1 d PD A 1
H5' H 0.1023 0.8350 0.2813 0.056 Uiso 0.870(4) 1 calc PR A 1
C6' C 0.2437(2) 0.9669(2) 0.31896(13) 0.0353(3) Uani 0.870(4) 1 d PD A 1
F1" F -0.1139(4) 0.9646(4) 0.2364(5) 0.067(3) Uani 0.130(4) 1 d PD A 2
F2" F -0.0594(15) 1.2144(11) 0.2283(12) 0.042(4) Uani 0.130(4) 1 d PD A 2
N1" N 0.3438(13) 0.8902(5) 0.3535(9) 0.036(10) Uani 0.130(4) 1 d PD A 2
H1N" H 0.4025 0.9231 0.3871 0.043 Uiso 0.130(4) 1 calc PR A 2
C1" C 0.1139(7) 0.9301(7) 0.2945(5) 0.043(9) Uani 0.130(4) 1 d PD A 2
H1" H 0.0941 0.8429 0.2972 0.052 Uiso 0.130(4) 1 calc PR A 2
C2" C 0.0138(5) 1.0112(7) 0.2633(5) 0.0495(5) Uani 0.130(4) 1 d PD A 2
C3" C 0.0415(10) 1.1378(7) 0.2592(9) 0.0451(5) Uani 0.130(4) 1 d PD A 2
C4" C 0.1696(12) 1.1845(8) 0.2864(12) 0.0502(6) Uani 0.130(4) 1 d PD A 2
H4" H 0.1886 1.2718 0.2836 0.060 Uiso 0.130(4) 1 calc PR A 2
C5" C 0.2721(11) 1.1046(8) 0.3180(11) 0.0469(10) Uani 0.130(4) 1 d PD A 2
H5" H 0.3614 1.1373 0.3369 0.056 Uiso 0.130(4) 1 calc PR A 2
C6" C 0.2455(9) 0.9780(7) 0.3222(7) 0.0353(3) Uani 0.130(4) 1 d PD A 2
C7' C 0.36792(17) 0.76679(13) 0.34334(8) 0.0357(3) Uani 1 1 d D . .
C8' C 0.47780(17) 0.70498(15) 0.39657(8) 0.0370(3) Uani 1 1 d . A .
H8' H 0.5088 0.7693 0.4330 0.044 Uiso 1 1 calc R . .
C9' C 0.6107(2) 0.6602(2) 0.36294(9) 0.0500(4) Uani 1 1 d . . .
H9' H 0.5822 0.5937 0.3274 0.060 Uiso 1 1 calc R A .
C10' C 0.6786(2) 0.7687(2) 0.32545(11) 0.0585(5) Uani 1 1 d . A .
H10D H 0.6090 0.8034 0.2893 0.070 Uiso 1 1 calc R . .
H10E H 0.7623 0.7382 0.3031 0.070 Uiso 1 1 calc R . .
H10F H 0.7081 0.8341 0.3599 0.070 Uiso 1 1 calc R . .
C11' C 0.7164(3) 0.6043(3) 0.41968(12) 0.0765(7) Uani 1 1 d . A .
H11D H 0.8041 0.5802 0.3986 0.092 Uiso 1 1 calc R . .
H11E H 0.6740 0.5300 0.4400 0.092 Uiso 1 1 calc R . .
H11F H 0.7390 0.6666 0.4569 0.092 Uiso 1 1 calc R . .
C12' C 0.3690(3) 0.48566(18) 0.39604(10) 0.0615(5) Uani 1 1 d . . .
H12D H 0.2893 0.4982 0.3600 0.074 Uiso 1 1 calc R B .
H12E H 0.3421 0.4234 0.4305 0.074 Uiso 1 1 calc R . .
H12F H 0.4528 0.4557 0.3735 0.074 Uiso 1 1 calc R . .
C13' C 0.2016(4) 0.6252(8) 0.5256(6) 0.0509(18) Uani 0.58(4) 1 d PD B 1
C14' C 0.1397(11) 0.7326(10) 0.4793(9) 0.068(3) Uani 0.58(4) 1 d PD B 1
H14D H 0.1468 0.7117 0.4294 0.082 Uiso 0.58(4) 1 calc PR B 1
H14E H 0.1935 0.8096 0.4910 0.082 Uiso 0.58(4) 1 calc PR B 1
H14F H 0.0392 0.7451 0.4877 0.082 Uiso 0.58(4) 1 calc PR B 1
C15' C 0.1267(9) 0.5030(9) 0.5080(6) 0.062(2) Uani 0.58(4) 1 d PD B 1
H15D H 0.0329 0.5032 0.5271 0.074 Uiso 0.58(4) 1 calc PR B 1
H15E H 0.1841 0.4335 0.5289 0.074 Uiso 0.58(4) 1 calc PR B 1
H15F H 0.1143 0.4926 0.4566 0.074 Uiso 0.58(4) 1 calc PR B 1
C16' C 0.1966(12) 0.6561(13) 0.6037(7) 0.084(3) Uani 0.58(4) 1 d PD B 1
H16D H 0.2494 0.7339 0.6147 0.100 Uiso 0.58(4) 1 calc PR B 1
H16E H 0.2402 0.5875 0.6324 0.100 Uiso 0.58(4) 1 calc PR B 1
H16F H 0.0970 0.6667 0.6144 0.100 Uiso 0.58(4) 1 calc PR B 1
C13" C 0.2098(7) 0.6299(10) 0.5405(10) 0.058(3) Uani 0.42(4) 1 d PD B 2
C14" C 0.157(2) 0.7510(14) 0.5042(13) 0.081(4) Uani 0.42(4) 1 d PD B 2
H14G H 0.1616 0.7430 0.4531 0.097 Uiso 0.42(4) 1 calc PR B 2
H14H H 0.2169 0.8212 0.5220 0.097 Uiso 0.42(4) 1 calc PR B 2
H14I H 0.0577 0.7665 0.5144 0.097 Uiso 0.42(4) 1 calc PR B 2
C15" C 0.1196(17) 0.5186(15) 0.5171(13) 0.094(6) Uani 0.42(4) 1 d PD B 2
H15G H 0.0248 0.5270 0.5346 0.113 Uiso 0.42(4) 1 calc PR B 2
H15H H 0.1652 0.4416 0.5362 0.113 Uiso 0.42(4) 1 calc PR B 2
H15I H 0.1099 0.5145 0.4654 0.113 Uiso 0.42(4) 1 calc PR B 2
C16" C 0.221(2) 0.6430(16) 0.6206(10) 0.102(5) Uani 0.42(4) 1 d PD B 2
H16G H 0.3135 0.6807 0.6366 0.122 Uiso 0.42(4) 1 calc PR B 2
H16H H 0.2137 0.5600 0.6422 0.122 Uiso 0.42(4) 1 calc PR B 2
H16I H 0.1437 0.6968 0.6346 0.122 Uiso 0.42(4) 1 calc PR B 2
H1N H 0.293(2) 0.1654(17) 0.9301(10) 0.036(4) Uiso 1 1 d . . .

loop_
_atom_site_aniso_label
_atom_site_aniso_U_11
_atom_site_aniso_U_22
_atom_site_aniso_U_33
_atom_site_aniso_U_23
_atom_site_aniso_U_13
_atom_site_aniso_U_12
S1 0.02154(14) 0.0449(2) 0.03425(16) -0.00473(15) -0.00063(11) -0.00178(13)
F1 0.0650(7) 0.0627(8) 0.0805(8) -0.0203(7) 0.0060(6) 0.0146(6)
F2 0.0766(8) 0.0559(7) 0.0489(6) -0.0078(5) 0.0011(5) -0.0138(6)
O1 0.0425(7) 0.0433(7) 0.0847(9) -0.0051(7) -0.0264(6) 0.0098(5)
O2 0.0367(6) 0.0548(8) 0.0559(7) -0.0166(6) -0.0022(5) -0.0128(5)
N1 0.0275(6) 0.0347(7) 0.0457(7) 0.0041(5) -0.0051(5) 0.0013(5)
N2 0.0219(5) 0.0326(6) 0.0411(6) 0.0025(6) -0.0025(4) 0.0007(5)
C1 0.0369(8) 0.0391(8) 0.0534(9) 0.0051(7) -0.0003(7) -0.0002(6)
C2 0.0486(9) 0.0385(8) 0.0563(9) -0.0015(8) 0.0095(7) -0.0004(7)
C3 0.0534(9) 0.0414(9) 0.0426(8) -0.0004(7) 0.0044(7) -0.0132(8)
C4 0.0399(8) 0.0424(9) 0.0467(8) 0.0063(7) -0.0049(7) -0.0114(6)
C5 0.0303(7) 0.0365(8) 0.0490(8) 0.0062(6) -0.0013(6) -0.0060(6)
C6 0.0299(6) 0.0313(7) 0.0434(7) 0.0071(6) -0.0005(5) -0.0041(5)
C7 0.0220(6) 0.0361(8) 0.0526(8) 0.0044(7) -0.0044(6) -0.0014(5)
C8 0.0234(6) 0.0364(7) 0.0412(7) 0.0042(6) 0.0023(5) 0.0027(5)
C9 0.0355(8) 0.0636(12) 0.0605(10) 0.0055(9) 0.0191(7) 0.0107(8)
C10 0.0539(12) 0.0922(18) 0.0909(16) 0.0322(14) 0.0366(11) 0.0103(12)
C11 0.0736(13) 0.0993(18) 0.0512(10) -0.0224(13) 0.0240(9) 0.0181(14)
C12 0.0397(9) 0.0395(9) 0.0774(12) 0.0125(9) -0.0101(8) 0.0022(7)
C13 0.0431(8) 0.0578(11) 0.0493(8) -0.0044(9) 0.0211(7) -0.0060(8)
C14 0.0797(15) 0.0651(13) 0.0547(11) -0.0155(10) 0.0344(10) -0.0077(11)
C15 0.0912(18) 0.0731(15) 0.0615(12) 0.0124(11) 0.0356(12) -0.0081(13)
C16 0.0336(9) 0.110(2) 0.1123(19) 0.0030(17) 0.0300(11) 0.0008(12)
S1' 0.0487(2) 0.03550(19) 0.03490(17) 0.00011(15) -0.00200(15) 0.00028(16)
O1' 0.0502(7) 0.0399(6) 0.0423(6) -0.0078(5) -0.0071(5) 0.0033(5)
O2' 0.0619(8) 0.0514(8) 0.0545(7) 0.0184(6) -0.0134(6) 0.0034(6)
N2' 0.0638(9) 0.0319(7) 0.0364(6) -0.0021(6) 0.0008(6) -0.0014(6)
F1' 0.0826(11) 0.0307(7) 0.1156(14) 0.0043(7) 0.0002(9) 0.0102(6)
F2' 0.096(2) 0.0617(16) 0.0450(12) 0.0015(8) -0.0057(15) 0.0431(13)
N1' 0.039(2) 0.036(3) 0.039(2) -0.0048(16) -0.0077(14) 0.0051(15)
C1' 0.0478(11) 0.0340(10) 0.0461(10) -0.0060(8) 0.0079(8) 0.0007(8)
C2' 0.0692(14) 0.0284(9) 0.0530(11) -0.0004(9) 0.0172(10) 0.0102(9)
C3' 0.0614(11) 0.0444(9) 0.0295(9) -0.0017(7) 0.0034(7) 0.0226(8)
C4' 0.0584(13) 0.0493(12) 0.0396(10) -0.0132(9) -0.0161(9) 0.0154(9)
C5' 0.054(2) 0.0339(17) 0.0501(14) -0.0075(11) -0.0136(12) 0.0038(12)
C6' 0.0456(8) 0.0308(7) 0.0292(6) -0.0019(7) 0.0018(5) 0.0026(7)
F1" 0.075(6) 0.050(5) 0.076(6) 0.018(5) 0.003(5) 0.014(5)
F2" 0.059(7) 0.023(6) 0.048(9) 0.003(4) 0.019(6) 0.021(5)
N1" 0.068(19) 0.025(14) 0.016(10) 0.004(9) 0.009(10) -0.028(11)
C1" 0.074(18) 0.027(11) 0.032(9) 0.010(7) 0.023(10) 0.011(9)
C2" 0.0692(14) 0.0284(9) 0.0530(11) -0.0004(9) 0.0172(10) 0.0102(9)
C3" 0.0614(11) 0.0444(9) 0.0295(9) -0.0017(7) 0.0034(7) 0.0226(8)
C4" 0.0584(13) 0.0493(12) 0.0396(10) -0.0132(9) -0.0161(9) 0.0154(9)
C5" 0.054(2) 0.0339(17) 0.0501(14) -0.0075(11) -0.0136(12) 0.0038(12)
C6" 0.0456(8) 0.0308(7) 0.0292(6) -0.0019(7) 0.0018(5) 0.0026(7)
C7' 0.0394(8) 0.0346(7) 0.0333(7) -0.0014(6) 0.0048(6) 0.0005(6)
C8' 0.0407(8) 0.0358(7) 0.0342(7) -0.0041(6) 0.0024(6) 0.0039(6)
C9' 0.0473(9) 0.0583(11) 0.0446(8) -0.0109(8) 0.0046(7) 0.0146(8)
C10' 0.0490(10) 0.0744(13) 0.0541(10) -0.0103(10) 0.0155(8) 0.0019(9)
C11' 0.0575(12) 0.104(2) 0.0675(12) -0.0029(13) 0.0037(10) 0.0402(13)
C12' 0.0989(16) 0.0330(9) 0.0514(10) -0.0091(8) -0.0003(10) -0.0066(9)
C13' 0.053(3) 0.047(3) 0.056(3) 0.009(2) 0.0163(18) -0.002(2)
C14' 0.045(3) 0.053(3) 0.109(6) 0.030(4) 0.016(4) 0.015(2)
C15' 0.043(3) 0.051(3) 0.091(4) 0.009(3) 0.000(3) -0.018(3)
C16' 0.089(5) 0.091(6) 0.077(4) -0.005(4) 0.051(4) -0.006(4)
C13" 0.064(5) 0.042(5) 0.072(7) 0.007(4) 0.021(3) 0.014(3)
C14" 0.084(8) 0.062(5) 0.102(9) 0.012(5) 0.033(6) 0.031(5)
C15" 0.074(7) 0.085(9) 0.126(11) 0.029(7) 0.021(7) 0.031(6)
C16" 0.179(15) 0.064(6) 0.074(6) 0.003(5) 0.069(7) 0.007(7)

loop_
_atom_type_symbol
_atom_type_description
_atom_type_scat_dispersion_real
_atom_type_scat_dispersion_imag
_atom_type_scat_source
C C 0.0033 0.0016 'International Tables Vol C Tables 4.2.6.8 and 6.1.1.4'
H H 0.0000 0.0000 'International Tables Vol C Tables 4.2.6.8 and 6.1.1.4'
N N 0.0061 0.0033 'International Tables Vol C Tables 4.2.6.8 and 6.1.1.4'
O O 0.0106 0.0060 'International Tables Vol C Tables 4.2.6.8 and 6.1.1.4'
F F 0.0171 0.0103 'International Tables Vol C Tables 4.2.6.8 and 6.1.1.4'
S S 0.1246 0.1234 'International Tables Vol C Tables 4.2.6.8 and 6.1.1.4'

loop_
_geom_angle_atom_site_label_1
_geom_angle_atom_site_label_2
_geom_angle_atom_site_label_3
_geom_angle
O2 S1 N2 107.77(7)
O2 S1 C13 104.69(8)
N2 S1 C13 104.45(7)
C7 N1 C6 126.90(13)
C7 N1 H1N 118.2(12)
C6 N1 H1N 113.3(12)
C12 N2 C8 119.57(12)
C12 N2 S1 119.92(11)
C8 N2 S1 115.94(9)
C2 C1 C6 119.05(15)
C2 C1 H1 120.5
C6 C1 H1 120.5
F1 C2 C1 119.59(16)
F1 C2 C3 118.94(17)
C1 C2 C3 121.46(16)
F2 C3 C4 120.18(16)
F2 C3 C2 119.60(17)
C4 C3 C2 120.23(16)
C3 C4 C5 119.78(15)
C3 C4 H4 120.1
C5 C4 H4 120.1
C6 C5 C4 119.69(16)
C6 C5 H5 120.2
C4 C5 H5 120.2
C5 C6 C1 119.77(15)
C5 C6 N1 123.16(15)
C1 C6 N1 117.06(13)
O1 C7 N1 124.35(15)
O1 C7 C8 121.26(15)
N1 C7 C8 114.33(12)
N2 C8 C9 114.38(14)
N2 C8 C7 105.75(12)
C9 C8 C7 112.82(13)
N2 C8 H8 107.9
C9 C8 H8 107.9
C7 C8 H8 107.9
C10 C9 C11 111.3(2)
C10 C9 C8 109.96(17)
C11 C9 C8 109.43(14)
C10 C9 H9 108.7
C11 C9 H9 108.7
C8 C9 H9 108.7
C9 C10 H10A 109.5
C9 C10 H10B 109.5
H10A C10 H10B 109.5
C9 C10 H10C 109.5
H10A C10 H10C 109.5
H10B C10 H10C 109.5
C9 C11 H11A 109.5
C9 C11 H11B 109.5
H11A C11 H11B 109.5
C9 C11 H11C 109.5
H11A C11 H11C 109.5
H11B C11 H11C 109.5
N2 C12 H12A 109.5
N2 C12 H12B 109.5
H12A C12 H12B 109.5
N2 C12 H12C 109.5
H12A C12 H12C 109.5
H12B C12 H12C 109.5
C15 C13 C14 113.47(18)
C15 C13 C16 110.6(2)
C14 C13 C16 110.9(2)
C15 C13 S1 112.15(14)
C14 C13 S1 106.37(12)
C16 C13 S1 102.76(14)
C13 C14 H14A 109.5
C13 C14 H14B 109.5
H14A C14 H14B 109.5
C13 C14 H14C 109.5
H14A C14 H14C 109.5
H14B C14 H14C 109.5
C13 C15 H15A 109.5
C13 C15 H15B 109.5
H15A C15 H15B 109.5
C13 C15 H15C 109.5
H15A C15 H15C 109.5
H15B C15 H15C 109.5
C13 C16 H16A 109.5
C13 C16 H16B 109.5
H16A C16 H16B 109.5
C13 C16 H16C 109.5
H16A C16 H16C 109.5
H16B C16 H16C 109.5
O2' S1' N2' 108.10(8)
O2' S1' C13" 101.6(4)
N2' S1' C13" 111.2(6)
O2' S1' C13' 104.4(3)
N2' S1' C13' 102.2(4)
C13" S1' C13' 9.1(6)
C12' N2' C8' 120.69(14)
C12' N2' S1' 120.84(12)
C8' N2' S1' 116.85(11)
C7' N1' C6' 125.1(2)
C7' N1' H1N' 117.5
C6' N1' H1N' 117.5
C2' C1' C6' 118.9(2)
C2' C1' H1' 120.5
C6' C1' H1' 120.5
F1' C2' C1' 118.6(2)
F1' C2' C3' 120.3(2)
C1' C2' C3' 121.09(19)
F2' C3' C4' 120.3(2)
F2' C3' C2' 119.7(2)
C4' C3' C2' 119.94(17)
C3' C4' C5' 120.0(2)
C3' C4' H4' 120.0
C5' C4' H4' 120.0
C6' C5' C4' 120.5(2)
C6' C5' H5' 119.8
C4' C5' H5' 119.8
C5' C6' C1' 119.52(16)
C5' C6' N1' 124.1(2)
C1' C6' N1' 116.3(2)
C7' N1" C6" 134.2(6)
C7' N1" H1N" 112.9
C6" N1" H1N" 112.9
C2" C1" C6" 118.9(4)
C2" C1" H1" 120.5
C6" C1" H1" 120.5
F1" C2" C1" 118.9(5)
F1" C2" C3" 120.2(5)
C1" C2" C3" 120.9(4)
F2" C3" C4" 120.6(5)
F2" C3" C2" 119.2(5)
C4" C3" C2" 120.1(3)
C3" C4" C5" 120.0(4)
C3" C4" H4" 120.0
C5" C4" H4" 120.0
C6" C5" C4" 120.4(5)
C6" C5" H5" 119.8
C4" C5" H5" 119.8
C5" C6" C1" 119.7(3)
C5" C6" N1" 124.0(5)
C1" C6" N1" 116.3(5)
O1' C7' N1" 122.6(4)
O1' C7' N1' 124.98(17)
N1" C7' N1' 2.6(7)
O1' C7' C8' 121.56(13)
N1" C7' C8' 115.8(4)
N1' C7' C8' 113.43(15)
N2' C8' C9' 113.67(14)
N2' C8' C7' 107.13(13)
C9' C8' C7' 112.82(13)
N2' C8' H8' 107.7
C9' C8' H8' 107.7
C7' C8' H8' 107.7
C11' C9' C10' 110.7(2)
C11' C9' C8' 109.48(15)
C10' C9' C8' 110.33(15)
C11' C9' H9' 108.8
C10' C9' H9' 108.8
C8' C9' H9' 108.8
C9' C10' H10D 109.5
C9' C10' H10E 109.5
H10D C10' H10E 109.5
C9' C10' H10F 109.5
H10D C10' H10F 109.5
H10E C10' H10F 109.5
C9' C11' H11D 109.5
C9' C11' H11E 109.5
H11D C11' H11E 109.5
C9' C11' H11F 109.5
H11D C11' H11F 109.5
H11E C11' H11F 109.5
N2' C12' H12D 109.5
N2' C12' H12E 109.5
H12D C12' H12E 109.5
N2' C12' H12F 109.5
H12D C12' H12F 109.5
H12E C12' H12F 109.5
C15' C13' C16' 110.6(4)
C15' C13' C14' 111.9(4)
C16' C13' C14' 110.9(4)
C15' C13' S1' 113.1(5)
C16' C13' S1' 101.6(5)
C14' C13' S1' 108.3(5)
C15" C13" C16" 111.0(4)
C15" C13" C14" 112.3(4)
C16" C13" C14" 111.5(5)
C15" C13" S1' 113.4(8)
C16" C13" S1' 104.8(9)
C14" C13" S1' 103.4(9)
C13" C14" H14G 109.5
C13" C14" H14H 109.5
H14G C14" H14H 109.5
C13" C14" H14I 109.5
H14G C14" H14I 109.5
H14H C14" H14I 109.5
C13" C15" H15G 109.5
C13" C15" H15H 109.5
H15G C15" H15H 109.5
C13" C15" H15I 109.5
H15G C15" H15I 109.5
H15H C15" H15I 109.5
C13" C16" H16G 109.5
C13" C16" H16H 109.5
H16G C16" H16H 109.5
C13" C16" H16I 109.5
H16G C16" H16I 109.5
H16H C16" H16I 109.5

loop_
_geom_bond_atom_site_label_1
_geom_bond_atom_site_label_2
_geom_bond_distance
S1 O2 1.5012(13)
S1 N2 1.6506(11)
S1 C13 1.8397(16)
F1 C2 1.352(2)
F2 C3 1.362(2)
O1 C7 1.2145(18)
N1 C7 1.353(2)
N1 C6 1.407(2)
N1 H1N 0.88(2)
N2 C12 1.466(2)
N2 C8 1.4666(19)
C1 C2 1.366(3)
C1 C6 1.397(2)
C1 H1 0.9500
C2 C3 1.372(2)
C3 C4 1.369(3)
C4 C5 1.392(2)
C4 H4 0.9500
C5 C6 1.391(2)
C5 H5 0.9500
C7 C8 1.537(2)
C8 C9 1.534(2)
C8 H8 1.0000
C9 C10 1.519(3)
C9 C11 1.529(3)
C9 H9 1.0000
C10 H10A 0.9800
C10 H10B 0.9800
C10 H10C 0.9800
C11 H11A 0.9800
C11 H11B 0.9800
C11 H11C 0.9800
C12 H12A 0.9800
C12 H12B 0.9800
C12 H12C 0.9800
C13 C15 1.505(3)
C13 C14 1.530(3)
C13 C16 1.530(3)
C14 H14A 0.9800
C14 H14B 0.9800
C14 H14C 0.9800
C15 H15A 0.9800
C15 H15B 0.9800
C15 H15C 0.9800
C16 H16A 0.9800
C16 H16B 0.9800
C16 H16C 0.9800
S1' O2' 1.4948(13)
S1' N2' 1.6363(13)
S1' C13" 1.841(3)
S1' C13' 1.846(3)
O1' C7' 1.2222(18)
N2' C12' 1.463(2)
N2' C8' 1.472(2)
F1' C2' 1.357(3)
F2' C3' 1.347(2)
N1' C7' 1.357(2)
N1' C6' 1.4113(17)
N1' H1N' 0.8800
C1' C2' 1.375(3)
C1' C6' 1.399(3)
C1' H1' 0.9500
C2' C3' 1.377(3)
C3' C4' 1.362(3)
C4' C5' 1.384(3)
C4' H4' 0.9500
C5' C6' 1.376(3)
C5' H5' 0.9500
F1" C2" 1.357(4)
F2" C3" 1.347(3)
N1" C7' 1.352(3)
N1" C6" 1.411(2)
N1" H1N" 0.8800
C1" C2" 1.375(4)
C1" C6" 1.399(4)
C1" H1" 0.9500
C2" C3" 1.378(4)
C3" C4" 1.362(4)
C4" C5" 1.384(4)
C4" H4" 0.9500
C5" C6" 1.375(4)
C5" H5" 0.9500
C7' C8' 1.531(2)
C8' C9' 1.526(2)
C8' H8' 1.0000
C9' C11' 1.524(3)
C9' C10' 1.525(3)
C9' H9' 1.0000
C10' H10D 0.9800
C10' H10E 0.9800
C10' H10F 0.9800
C11' H11D 0.9800
C11' H11E 0.9800
C11' H11F 0.9800
C12' H12D 0.9800
C12' H12E 0.9800
C12' H12F 0.9800
C13' C15' 1.505(5)
C13' C16' 1.525(6)
C13' C14' 1.528(5)
C14' H14D 0.9800
C14' H14E 0.9800
C14' H14F 0.9800
C15' H15D 0.9800
C15' H15E 0.9800
C15' H15F 0.9800
C16' H16D 0.9800
C16' H16E 0.9800
C16' H16F 0.9800
C13" C15" 1.503(6)
C13" C16" 1.523(6)
C13" C14" 1.527(5)
C14" H14G 0.9800
C14" H14H 0.9800
C14" H14I 0.9800
C15" H15G 0.9800
C15" H15H 0.9800
C15" H15I 0.9800
C16" H16G 0.9800
C16" H16H 0.9800
C16" H16I 0.9800

loop_
_geom_hbond_atom_site_label_D
_geom_hbond_atom_site_label_H
_geom_hbond_atom_site_label_A
_geom_hbond_distance_DH
_geom_hbond_distance_HA
_geom_hbond_distance_DA
_geom_hbond_angle_DHA
_geom_hbond_site_symmetry_A
N1 H1N O2 0.88(2) 1.93(2) 2.7962(17) 172.5(18) 2_647
N1' H1N' O2' 0.88 1.93 2.785(2) 163.7 2_656
N1" H1N" O2' 0.88 1.96 2.833(8) 169.5 2_656

loop_
_geom_torsion_atom_site_label_1
_geom_torsion_atom_site_label_2
_geom_torsion_atom_site_label_3
_geom_torsion_atom_site_label_4
_geom_torsion
O2 S1 N2 C12 29.62(15)
C13 S1 N2 C12 -81.33(15)
O2 S1 N2 C8 -126.30(11)
C13 S1 N2 C8 122.76(12)
C6 C1 C2 F1 178.97(16)
C6 C1 C2 C3 0.2(3)
F1 C2 C3 F2 0.3(3)
C1 C2 C3 F2 179.11(16)
F1 C2 C3 C4 -179.83(16)
C1 C2 C3 C4 -1.0(3)
F2 C3 C4 C5 -178.93(15)
C2 C3 C4 C5 1.2(3)
C3 C4 C5 C6 -0.5(2)
C4 C5 C6 C1 -0.3(2)
C4 C5 C6 N1 180.00(14)
C2 C1 C6 C5 0.5(2)
C2 C1 C6 N1 -179.79(15)
C7 N1 C6 C5 -23.0(2)
C7 N1 C6 C1 157.32(16)
C6 N1 C7 O1 6.8(3)
C6 N1 C7 C8 -170.44(14)
C12 N2 C8 C9 -50.15(19)
S1 N2 C8 C9 105.86(13)
C12 N2 C8 C7 74.61(17)
S1 N2 C8 C7 -129.38(11)
O1 C7 C8 N2 -71.65(19)
N1 C7 C8 N2 105.71(14)
O1 C7 C8 C9 54.1(2)
N1 C7 C8 C9 -128.57(15)
N2 C8 C9 C10 176.97(16)
C7 C8 C9 C10 56.0(2)
N2 C8 C9 C11 -60.4(2)
C7 C8 C9 C11 178.63(18)
O2 S1 C13 C15 -47.89(18)
N2 S1 C13 C15 65.27(17)
O2 S1 C13 C14 -172.48(14)
N2 S1 C13 C14 -59.32(16)
O2 S1 C13 C16 70.96(17)
N2 S1 C13 C16 -175.88(16)
O2' S1' N2' C12' 34.41(18)
C13" S1' N2' C12' -76.3(4)
C13' S1' N2' C12' -75.4(3)
O2' S1' N2' C8' -131.17(13)
C13" S1' N2' C8' 118.1(4)
C13' S1' N2' C8' 119.1(3)
C6' C1' C2' F1' -178.2(3)
C6' C1' C2' C3' 1.1(3)
F1' C2' C3' F2' -0.8(4)
C1' C2' C3' F2' 179.9(2)
F1' C2' C3' C4' 178.8(3)
C1' C2' C3' C4' -0.5(3)
F2' C3' C4' C5' 178.8(3)
C2' C3' C4' C5' -0.8(4)
C3' C4' C5' C6' 1.4(5)
C4' C5' C6' C1' -0.8(5)
C4' C5' C6' N1' 177.5(2)
C2' C1' C6' C5' -0.5(3)
C2' C1' C6' N1' -178.85(19)
C7' N1' C6' C5' 25.3(5)
C7' N1' C6' C1' -156.4(3)
C6" C1" C2" F1" -180.0(3)
C6" C1" C2" C3" -0.1(6)
F1" C2" C3" F2" -0.1(5)
C1" C2" C3" F2" -179.9(3)
F1" C2" C3" C4" 179.9(3)
C1" C2" C3" C4" 0.0(6)
F2" C3" C4" C5" 180.0(3)
C2" C3" C4" C5" 0.0(6)
C3" C4" C5" C6" 0.0(6)
C4" C5" C6" C1" -0.1(6)
C4" C5" C6" N1" -180.0(3)
C2" C1" C6" C5" 0.2(6)
C2" C1" C6" N1" -179.9(3)
C7' N1" C6" C5" -151.6(16)
C7' N1" C6" C1" 28.5(17)
C6" N1" C7' O1' 6.2(18)
C6" N1" C7' N1' -152(20)
C6" N1" C7' C8' -173.1(10)
C6' N1' C7' O1' 2.9(4)
C6' N1' C7' N1" 25(19)
C6' N1' C7' C8' -175.3(2)
C12' N2' C8' C9' -49.1(2)
S1' N2' C8' C9' 116.53(14)
C12' N2' C8' C7' 76.2(2)
S1' N2' C8' C7' -118.15(12)
O1' C7' C8' N2' -59.92(19)
N1" C7' C8' N2' 119.4(9)
N1' C7' C8' N2' 118.4(2)
O1' C7' C8' C9' 65.9(2)
N1" C7' C8' C9' -114.8(9)
N1' C7' C8' C9' -115.8(2)
N2' C8' C9' C11' -59.7(2)
C7' C8' C9' C11' 178.05(18)
N2' C8' C9' C10' 178.17(15)
C7' C8' C9' C10' 55.9(2)
O2' S1' C13' C15' -43.4(6)
N2' S1' C13' C15' 69.1(6)
C13" S1' C13' C15' -116(4)
O2' S1' C13' C16' 75.1(5)
N2' S1' C13' C16' -172.3(5)
C13" S1' C13' C16' 2(4)
O2' S1' C13' C14' -168.0(6)
N2' S1' C13' C14' -55.4(6)
C13" S1' C13' C14' 119(4)
O2' S1' C13" C15" -55.4(8)
N2' S1' C13" C15" 59.4(8)
C13' S1' C13" C15" 54(4)
O2' S1' C13" C16" 65.8(6)
N2' S1' C13" C16" -179.4(6)
C13' S1' C13" C16" 175(4)
O2' S1' C13" C14" -177.3(7)
N2' S1' C13" C14" -62.5(7)
C13' S1' C13" C14" -68(4)
